data_4312940
loop_
_publ_author_name
'Albert Figuerola'
'Carmen Diaz'
'Joan Ribas'
'Vassilis Tangoulis'
'Jaume Granell'
'Francesc Lloret'
'Jos\'e Mah\'ia'
'Miguel Maestro'

_publ_section_title
;
 Synthesis and Characterization of Heterodinuclear Ln3+-Fe3+ and Ln3+-Co3+
 Complexes, Bridged by Cyanide Ligand (Ln3+= Lanthanide Ions). Nature of
 the Magnetic Interaction in the Ln3+-Fe3+ Complexes
;
_journal_name_full 'Inorganic Chemistry'
_journal_page_first 641
_journal_page_last 649
_journal_paper_doi 10.1021/ic025669g
_journal_volume 42
_journal_year 2003
_chemical_formula_sum 'C18 H36.5 Fe N10 O8.25 Tm'
_chemical_formula_weight 749.85
_chemical_name_systematic
; 
 ? 
;
_space_group_IT_number 14
_symmetry_cell_setting monoclinic
_symmetry_space_group_name_Hall '-P 2ybc'
_symmetry_space_group_name_H-M 'P 1 21/c 1'
_atom_sites_solution_hydrogens geom
_atom_sites_solution_primary direct
_atom_sites_solution_secondary difmap
_audit_creation_method SHELXL-97
_cell_angle_alpha 90.00
_cell_angle_beta 96.6950(10)
_cell_angle_gamma 90.00
_cell_formula_units_Z 4
_cell_length_a 13.8884(3)
_cell_length_b 8.8421(2)
_cell_length_c 24.7474(5)
_cell_measurement_temperature 173(2)
_cell_volume 3018.32(11)
_computing_cell_refinement 'Bruker SMART'
_computing_data_collection 'Bruker SMART'
_computing_data_reduction 'Bruker SAINT'
_computing_molecular_graphics 'Bruker SHELXTL'
_computing_publication_material 'Bruker SHELXTL'
_computing_structure_refinement 'SHELXL-97 (Sheldrick, 1997)'
_computing_structure_solution 'SHELXS-97 (Sheldrick, 1990)'
_diffrn_ambient_temperature 173(2)
_diffrn_measured_fraction_theta_full 0.995
_diffrn_measured_fraction_theta_max 0.995
_diffrn_measurement_device_type 'CCD area detector'
_diffrn_measurement_method 'phi and omega scans'
_diffrn_radiation_monochromator graphite
_diffrn_radiation_source 'fine-focus sealed tube'
_diffrn_radiation_type MoK\a
_diffrn_radiation_wavelength 0.71073
_diffrn_reflns_av_R_equivalents 0.0201
_diffrn_reflns_av_sigmaI/netI 0.0252
_diffrn_reflns_limit_h_max 18
_diffrn_reflns_limit_h_min -18
_diffrn_reflns_limit_k_max 11
_diffrn_reflns_limit_k_min -8
_diffrn_reflns_limit_l_max 28
_diffrn_reflns_limit_l_min -32
_diffrn_reflns_number 19939
_diffrn_reflns_theta_full 28.25
_diffrn_reflns_theta_max 28.25
_diffrn_reflns_theta_min 1.48
_diffrn_standards_decay_% -0.21
_exptl_absorpt_coefficient_mu 3.457
_exptl_absorpt_correction_T_max 1.000
_exptl_absorpt_correction_T_min 0.701
_exptl_absorpt_correction_type empirical
_exptl_absorpt_process_details Sadabs
_exptl_crystal_colour Yellow
_exptl_crystal_density_diffrn 1.650
_exptl_crystal_density_method 'not measured'
_exptl_crystal_description Block
_exptl_crystal_F_000 1502
_exptl_crystal_size_max 0.5
_exptl_crystal_size_mid 0.5
_exptl_crystal_size_min 0.3
_refine_diff_density_max 0.533
_refine_diff_density_min -1.479
_refine_diff_density_rms 0.097
_refine_ls_extinction_method none
_refine_ls_goodness_of_fit_ref 1.199
_refine_ls_hydrogen_treatment mixed
_refine_ls_matrix_type full
_refine_ls_number_parameters 352
_refine_ls_number_reflns 7432
_refine_ls_number_restraints 0
_refine_ls_restrained_S_all 1.199
_refine_ls_R_factor_all 0.0293
_refine_ls_R_factor_gt 0.0262
_refine_ls_shift/su_max 0.002
_refine_ls_shift/su_mean 0.000
_refine_ls_structure_factor_coef Fsqd
_refine_ls_weighting_details 'calc w=1/[\s^2^(Fo^2^)+(0.0159P)^2^+5.1914P] where P=(Fo^2^+2Fc^2^)/3'
_refine_ls_weighting_scheme calc
_refine_ls_wR_factor_gt 0.0575
_refine_ls_wR_factor_ref 0.0585
_reflns_number_gt 7013
_reflns_number_total 7432
_reflns_threshold_expression >2sigma(I)
_cod_data_source_file ic025669g-2_s2_2.cif
_cod_data_source_block complex2[Tm-Fe]
_cod_depositor_comments
;
The following automatic conversions were performed:

'_symmetry_cell_setting' value 'Monoclinic' changed to 'monoclinic'
according to the built-in table from CIF Core dictionary named
'cif_core.dic' version 2.4.1 from 2010-06-29.

Automatic conversion script
Id: cif_fix_values 1646 2011-03-28 12:23:43Z adriana 
;
_cod_original_formula_sum 'C18 H36.50 Fe N10 O8.25 Tm'
_cod_database_code 4312940

loop_
_symmetry_equiv_pos_as_xyz
'x, y, z'
'-x, y+1/2, -z+1/2'
'-x, -y, -z'
'x, -y-1/2, z-1/2'

loop_
_atom_site_label
_atom_site_type_symbol
_atom_site_fract_x
_atom_site_fract_y
_atom_site_fract_z
_atom_site_U_iso_or_equiv
_atom_site_adp_type
_atom_site_occupancy
_atom_site_symmetry_multiplicity
_atom_site_calc_flag
_atom_site_refinement_flags
_atom_site_disorder_assembly
_atom_site_disorder_group
Tm1 Tm 0.760527(8) 0.906262(13) 0.149726(4) 0.01202(4) Uani 1 1 d . . .
Fe1 Fe 0.75556(3) 1.22516(4) 0.335995(15) 0.01129(7) Uani 1 1 d . . .
O1 O 0.85448(15) 0.8158(3) 0.08479(8) 0.0223(4) Uani 1 1 d . . .
H1A H 0.9175 0.7731 0.0952 0.027 Uiso 1 1 d R . .
H1B H 0.8366 0.7935 0.0508 0.027 Uiso 1 1 d R . .
O2 O 0.66198(14) 0.7280(2) 0.18624(9) 0.0215(4) Uani 1 1 d . . .
H2A H 0.6851 0.6579 0.2061 0.026 Uiso 1 1 d R . .
H2B H 0.6037 0.7332 0.1841 0.026 Uiso 1 1 d R . .
O3 O 0.85394(14) 0.7079(2) 0.19262(9) 0.0235(5) Uani 1 1 d . . .
H3A H 0.8353 0.6348 0.2073 0.028 Uiso 1 1 d R . .
H3B H 0.9042 0.6969 0.1803 0.028 Uiso 1 1 d R . .
O4 O 0.83032(18) 0.7664(3) -0.02013(8) 0.0279(5) Uani 1 1 d . . .
H4A H 0.8139 0.8487 -0.0370 0.033 Uiso 1 1 d R . .
H4B H 0.7968 0.6936 -0.0379 0.033 Uiso 1 1 d R . .
O5 O 0.61223(15) 1.0315(2) 0.15358(9) 0.0216(4) Uani 1 1 d . . .
O6 O 0.76621(17) 1.1258(2) 0.09768(9) 0.0257(5) Uani 1 1 d . . .
O7 O 0.91396(16) 1.0057(3) 0.17377(9) 0.0254(5) Uani 1 1 d . . .
O8 O 0.65932(15) 0.8279(3) 0.07352(8) 0.0256(5) Uani 1 1 d . . .
O9 O 0.7557(6) 0.5656(10) 0.1483(3) 0.0211(17) Uani 0.25 1 d P . .
H9A H 0.7090 0.6018 0.1270 0.025 Uiso 0.25 1 d PR . .
H9B H 0.7626 0.4703 0.1515 0.025 Uiso 0.25 1 d PR . .
N1 N 0.76234(18) 1.0054(3) 0.23988(10) 0.0203(5) Uani 1 1 d . . .
N2 N 0.7688(3) 1.4585(4) 0.42971(12) 0.0368(7) Uani 1 1 d . . .
N3 N 0.7300(2) 0.9691(3) 0.41844(12) 0.0317(6) Uani 1 1 d . . .
N4 N 0.7680(2) 1.4850(3) 0.25240(11) 0.0269(6) Uani 1 1 d . . .
N5 N 0.97656(18) 1.1796(3) 0.36026(11) 0.0261(6) Uani 1 1 d . . .
N6 N 0.53300(18) 1.2432(3) 0.31222(11) 0.0229(5) Uani 1 1 d . . .
N7 N 0.51354(18) 1.2265(3) 0.17092(10) 0.0216(5) Uani 1 1 d . . .
N8 N 0.8416(2) 1.3039(4) 0.05165(13) 0.0392(8) Uani 1 1 d . . .
N9 N 1.02079(17) 1.1984(3) 0.17338(10) 0.0185(5) Uani 1 1 d . . .
N10 N 0.5210(2) 0.7800(4) 0.01923(11) 0.0344(7) Uani 1 1 d . . .
C1 C 0.75794(19) 1.0838(3) 0.27658(11) 0.0162(5) Uani 1 1 d . . .
C2 C 0.7613(2) 1.3714(3) 0.39459(12) 0.0204(6) Uani 1 1 d . . .
C3 C 0.7395(2) 1.0636(3) 0.38732(12) 0.0190(6) Uani 1 1 d . . .
C4 C 0.7652(2) 1.3883(3) 0.28385(12) 0.0180(5) Uani 1 1 d . . .
C5 C 0.8946(2) 1.1984(3) 0.35101(11) 0.0173(5) Uani 1 1 d . . .
C6 C 0.6157(2) 1.2384(3) 0.32106(11) 0.0165(5) Uani 1 1 d . . .
C7 C 0.5981(2) 1.1669(4) 0.16483(13) 0.0231(6) Uani 1 1 d . . .
H7A H 0.6530 1.2318 0.1693 0.028 Uiso 1 1 calc R . .
C8 C 0.8251(2) 1.1641(4) 0.06583(14) 0.0296(7) Uani 1 1 d . . .
H8A H 0.8608 1.0862 0.0507 0.035 Uiso 1 1 calc R . .
C9 C 0.9914(2) 1.0596(3) 0.16184(12) 0.0196(6) Uani 1 1 d . . .
H9A H 1.0320 0.9965 0.1432 0.024 Uiso 1 1 calc R . .
C10 C 0.5723(2) 0.7977(5) 0.06658(14) 0.0336(8) Uani 1 1 d . . .
H10A H 0.5398 0.7863 0.0981 0.040 Uiso 1 1 calc R . .
C11 C 0.5029(3) 1.3869(4) 0.18213(17) 0.0359(8) Uani 1 1 d . . .
H11A H 0.5659 1.4372 0.1824 0.054 Uiso 1 1 calc R . .
H11B H 0.4793 1.3995 0.2177 0.054 Uiso 1 1 calc R . .
H11C H 0.4565 1.4320 0.1538 0.054 Uiso 1 1 calc R . .
C12 C 0.4267(3) 1.1343(4) 0.16887(17) 0.0363(8) Uani 1 1 d . . .
H12A H 0.4426 1.0292 0.1610 0.055 Uiso 1 1 calc R . .
H12B H 0.3780 1.1722 0.1402 0.055 Uiso 1 1 calc R . .
H12C H 0.4007 1.1394 0.2040 0.055 Uiso 1 1 calc R . .
C13 C 0.9144(3) 1.3377(7) 0.0150(2) 0.076(2) Uani 1 1 d . . .
H13A H 0.9433 1.2431 0.0040 0.113 Uiso 1 1 calc R . .
H13B H 0.9651 1.4020 0.0339 0.113 Uiso 1 1 calc R . .
H13C H 0.8836 1.3905 -0.0172 0.113 Uiso 1 1 calc R . .
C14 C 0.7905(4) 1.4298(5) 0.0720(2) 0.0630(15) Uani 1 1 d . . .
H14A H 0.7446 1.3924 0.0961 0.094 Uiso 1 1 calc R . .
H14B H 0.7552 1.4845 0.0415 0.094 Uiso 1 1 calc R . .
H14C H 0.8371 1.4982 0.0924 0.094 Uiso 1 1 calc R . .
C15 C 0.9628(3) 1.3021(4) 0.20190(15) 0.0334(8) Uani 1 1 d . . .
H15A H 0.9040 1.2503 0.2105 0.050 Uiso 1 1 calc R . .
H15B H 0.9446 1.3898 0.1787 0.050 Uiso 1 1 calc R . .
H15C H 1.0005 1.3358 0.2357 0.050 Uiso 1 1 calc R . .
C16 C 1.1126(2) 1.2551(4) 0.15718(15) 0.0316(8) Uani 1 1 d . . .
H16A H 1.1445 1.1745 0.1387 0.047 Uiso 1 1 calc R . .
H16B H 1.1549 1.2875 0.1896 0.047 Uiso 1 1 calc R . .
H16C H 1.0996 1.3411 0.1324 0.047 Uiso 1 1 calc R . .
C17 C 0.5642(3) 0.8037(7) -0.03078(16) 0.0607(15) Uani 1 1 d . . .
H17A H 0.6334 0.8260 -0.0221 0.091 Uiso 1 1 calc R . .
H17B H 0.5320 0.8888 -0.0508 0.091 Uiso 1 1 calc R . .
H17C H 0.5563 0.7121 -0.0532 0.091 Uiso 1 1 calc R . .
C18 C 0.4184(3) 0.7404(9) 0.0139(2) 0.076(2) Uani 1 1 d . . .
H18A H 0.3980 0.7256 0.0502 0.114 Uiso 1 1 calc R . .
H18B H 0.4079 0.6467 -0.0071 0.114 Uiso 1 1 calc R . .
H18C H 0.3803 0.8221 -0.0048 0.114 Uiso 1 1 calc R . .

loop_
_atom_site_aniso_label
_atom_site_aniso_U_11
_atom_site_aniso_U_22
_atom_site_aniso_U_33
_atom_site_aniso_U_23
_atom_site_aniso_U_13
_atom_site_aniso_U_12
Tm1 0.01386(6) 0.00960(6) 0.01246(6) 0.00020(4) 0.00095(4) -0.00067(4)
Fe1 0.01178(16) 0.00970(17) 0.01255(17) -0.00021(13) 0.00210(13) -0.00017(14)
O1 0.0226(10) 0.0295(12) 0.0144(9) -0.0029(8) 0.0003(8) 0.0065(9)
O2 0.0118(8) 0.0205(10) 0.0323(11) 0.0113(9) 0.0027(8) 0.0007(8)
O3 0.0167(9) 0.0223(11) 0.0333(12) 0.0154(9) 0.0100(8) 0.0036(8)
O4 0.0422(13) 0.0231(11) 0.0170(10) -0.0005(9) -0.0022(9) -0.0001(10)
O5 0.0221(10) 0.0160(10) 0.0262(11) -0.0012(8) 0.0009(8) 0.0042(8)
O6 0.0326(12) 0.0160(11) 0.0289(11) 0.0086(9) 0.0046(9) -0.0006(9)
O7 0.0233(10) 0.0255(12) 0.0270(11) -0.0014(9) 0.0012(9) -0.0122(9)
O8 0.0204(10) 0.0368(13) 0.0185(10) -0.0065(9) -0.0026(8) -0.0048(9)
O9 0.028(4) 0.019(4) 0.018(4) -0.004(3) 0.009(3) -0.006(3)
N1 0.0204(11) 0.0209(13) 0.0190(12) -0.0042(10) -0.0004(9) 0.0023(10)
N2 0.0536(19) 0.0261(15) 0.0303(15) -0.0112(12) 0.0038(14) 0.0000(14)
N3 0.0388(16) 0.0265(15) 0.0304(15) 0.0096(12) 0.0066(12) -0.0014(13)
N4 0.0311(14) 0.0200(13) 0.0308(14) 0.0106(11) 0.0086(11) 0.0018(11)
N5 0.0180(12) 0.0276(15) 0.0323(14) -0.0029(11) 0.0013(11) -0.0028(11)
N6 0.0178(11) 0.0176(13) 0.0330(14) -0.0009(10) 0.0015(10) -0.0001(10)
N7 0.0249(12) 0.0142(12) 0.0248(12) -0.0008(10) -0.0006(10) 0.0051(10)
N8 0.0376(16) 0.0346(18) 0.0422(18) 0.0227(14) -0.0083(14) -0.0168(14)
N9 0.0198(11) 0.0145(12) 0.0214(12) -0.0016(9) 0.0039(9) -0.0048(9)
N10 0.0206(13) 0.058(2) 0.0231(14) -0.0092(14) -0.0021(11) -0.0046(14)
C1 0.0143(11) 0.0170(13) 0.0170(12) 0.0016(10) 0.0014(10) 0.0016(10)
C2 0.0245(14) 0.0166(14) 0.0206(14) 0.0001(11) 0.0041(11) 0.0014(11)
C3 0.0199(13) 0.0189(14) 0.0183(13) 0.0000(11) 0.0028(10) 0.0030(11)
C4 0.0166(12) 0.0155(13) 0.0222(13) -0.0007(11) 0.0037(10) 0.0010(11)
C5 0.0184(12) 0.0161(13) 0.0176(13) -0.0016(10) 0.0037(10) -0.0026(11)
C6 0.0198(13) 0.0103(12) 0.0201(13) 0.0002(10) 0.0059(10) 0.0003(10)
C7 0.0205(14) 0.0197(15) 0.0278(15) -0.0012(12) -0.0019(12) 0.0021(12)
C8 0.0296(16) 0.0265(17) 0.0318(17) 0.0136(14) -0.0001(13) -0.0007(14)
C9 0.0211(13) 0.0154(14) 0.0224(14) -0.0008(11) 0.0025(11) -0.0018(11)
C10 0.0282(16) 0.052(2) 0.0209(15) -0.0065(15) 0.0035(13) -0.0100(16)
C11 0.0416(19) 0.0157(16) 0.048(2) -0.0071(14) -0.0040(16) 0.0114(14)
C12 0.0292(17) 0.0252(18) 0.057(2) 0.0022(16) 0.0171(16) 0.0011(14)
C13 0.044(2) 0.099(4) 0.083(4) 0.065(4) 0.005(2) -0.021(3)
C14 0.105(4) 0.021(2) 0.058(3) 0.0076(19) -0.013(3) -0.013(2)
C15 0.0408(19) 0.0237(17) 0.0372(19) -0.0097(14) 0.0108(15) 0.0039(15)
C16 0.0321(17) 0.0284(18) 0.0362(18) -0.0016(14) 0.0114(14) -0.0147(14)
C17 0.043(2) 0.114(5) 0.0238(19) -0.007(2) 0.0010(17) -0.004(3)
C18 0.030(2) 0.148(6) 0.048(3) -0.021(3) -0.0017(19) -0.030(3)

loop_
_atom_type_symbol
_atom_type_description
_atom_type_scat_dispersion_real
_atom_type_scat_dispersion_imag
_atom_type_scat_source
C C 0.0033 0.0016 'International Tables Vol C Tables 4.2.6.8 and 6.1.1.4'
H H 0.0000 0.0000 'International Tables Vol C Tables 4.2.6.8 and 6.1.1.4'
N N 0.0061 0.0033 'International Tables Vol C Tables 4.2.6.8 and 6.1.1.4'
O O 0.0106 0.0060 'International Tables Vol C Tables 4.2.6.8 and 6.1.1.4'
Fe Fe 0.3463 0.8444 'International Tables Vol C Tables 4.2.6.8 and 6.1.1.4'
Tm Tm -0.3139 5.2483 'International Tables Vol C Tables 4.2.6.8 and 6.1.1.4'

loop_
_geom_angle_atom_site_label_1
_geom_angle_atom_site_label_2
_geom_angle_atom_site_label_3
_geom_angle
_geom_angle_site_symmetry_1
_geom_angle_site_symmetry_3
_geom_angle_publ_flag
O7 Tm1 O8 140.61(8) . . ?
O7 Tm1 O1 74.64(8) . . ?
O8 Tm1 O1 70.83(7) . . ?
O7 Tm1 O6 74.75(8) . . ?
O8 Tm1 O6 81.73(8) . . ?
O1 Tm1 O6 81.22(8) . . ?
O7 Tm1 O2 135.97(8) . . ?
O8 Tm1 O2 77.68(8) . . ?
O1 Tm1 O2 115.84(8) . . ?
O6 Tm1 O2 146.36(7) . . ?
O7 Tm1 O5 126.48(8) . . ?
O8 Tm1 O5 73.93(8) . . ?
O1 Tm1 O5 139.00(7) . . ?
O6 Tm1 O5 73.56(8) . . ?
O2 Tm1 O5 75.32(7) . . ?
O7 Tm1 O3 74.09(8) . . ?
O8 Tm1 O3 113.12(8) . . ?
O1 Tm1 O3 74.44(7) . . ?
O6 Tm1 O3 144.47(7) . . ?
O2 Tm1 O3 68.94(7) . . ?
O5 Tm1 O3 140.41(7) . . ?
O7 Tm1 N1 73.29(8) . . ?
O8 Tm1 N1 143.65(8) . . ?
O1 Tm1 N1 145.44(8) . . ?
O6 Tm1 N1 102.26(8) . . ?
O2 Tm1 N1 80.19(8) . . ?
O5 Tm1 N1 72.77(8) . . ?
O3 Tm1 N1 84.69(8) . . ?
C1 Fe1 C2 176.32(12) . . ?
C1 Fe1 C5 87.81(11) . . ?
C2 Fe1 C5 89.15(12) . . ?
C1 Fe1 C6 89.99(11) . . ?
C2 Fe1 C6 93.15(12) . . ?
C5 Fe1 C6 176.45(12) . . ?
C1 Fe1 C3 92.03(12) . . ?
C2 Fe1 C3 89.95(12) . . ?
C5 Fe1 C3 88.41(12) . . ?
C6 Fe1 C3 88.88(12) . . ?
C1 Fe1 C4 88.06(12) . . ?
C2 Fe1 C4 90.10(12) . . ?
C5 Fe1 C4 94.20(12) . . ?
C6 Fe1 C4 88.51(12) . . ?
C3 Fe1 C4 177.39(12) . . ?
C7 O5 Tm1 128.4(2) . . ?
C8 O6 Tm1 129.8(2) . . ?
C9 O7 Tm1 151.6(2) . . ?
C10 O8 Tm1 132.0(2) . . ?
C1 N1 Tm1 163.9(2) . . ?
C7 N7 C12 121.5(3) . . ?
C7 N7 C11 121.6(3) . . ?
C12 N7 C11 116.8(3) . . ?
C8 N8 C14 121.7(4) . . ?
C8 N8 C13 120.8(4) . . ?
C14 N8 C13 117.5(4) . . ?
C9 N9 C15 121.2(3) . . ?
C9 N9 C16 121.1(3) . . ?
C15 N9 C16 117.7(3) . . ?
C10 N10 C17 120.7(3) . . ?
C10 N10 C18 122.2(3) . . ?
C17 N10 C18 117.0(3) . . ?
N1 C1 Fe1 176.3(3) . . ?
N2 C2 Fe1 177.2(3) . . ?
N3 C3 Fe1 179.0(3) . . ?
N4 C4 Fe1 177.9(3) . . ?
N5 C5 Fe1 178.6(3) . . ?
N6 C6 Fe1 178.6(3) . . ?
O5 C7 N7 125.2(3) . . ?
O6 C8 N8 124.9(4) . . ?
O7 C9 N9 124.1(3) . . ?
O8 C10 N10 125.0(3) . . ?

loop_
_geom_bond_atom_site_label_1
_geom_bond_atom_site_label_2
_geom_bond_distance
_geom_bond_site_symmetry_2
_geom_bond_publ_flag
Tm1 O7 2.318(2) . ?
Tm1 O8 2.322(2) . ?
Tm1 O1 2.327(2) . ?
Tm1 O6 2.336(2) . ?
Tm1 O2 2.337(2) . ?
Tm1 O5 2.350(2) . ?
Tm1 O3 2.359(2) . ?
Tm1 N1 2.394(2) . ?
Fe1 C1 1.933(3) . ?
Fe1 C2 1.938(3) . ?
Fe1 C5 1.938(3) . ?
Fe1 C6 1.938(3) . ?
Fe1 C3 1.942(3) . ?
Fe1 C4 1.951(3) . ?
O5 C7 1.250(4) . ?
O6 C8 1.247(4) . ?
O7 C9 1.244(4) . ?
O8 C10 1.231(4) . ?
N1 C1 1.150(4) . ?
N2 C2 1.157(4) . ?
N3 C3 1.154(4) . ?
N4 C4 1.160(4) . ?
N5 C5 1.147(4) . ?
N6 C6 1.144(4) . ?
N7 C7 1.312(4) . ?
N7 C12 1.452(4) . ?
N7 C11 1.456(4) . ?
N8 C8 1.312(4) . ?
N8 C14 1.443(6) . ?
N8 C13 1.466(5) . ?
N9 C9 1.314(4) . ?
N9 C15 1.456(4) . ?
N9 C16 1.468(4) . ?
N10 C10 1.308(4) . ?
N10 C17 1.452(5) . ?
N10 C18 1.459(5) . ?

loop_
_geom_hbond_atom_site_label_D
_geom_hbond_atom_site_label_H
_geom_hbond_atom_site_label_A
_geom_hbond_distance_DH
_geom_hbond_distance_HA
_geom_hbond_distance_DA
_geom_hbond_angle_DHA
_geom_hbond_site_symmetry_A
O1 H1A N5 0.96 1.92 2.839(3) 159.6 2_745
O1 H1B O4 0.87 1.76 2.616(3) 165.2 .
O2 H2A N4 0.83 2.16 2.984(3) 170.2 1_545
O2 H2B N6 0.81 1.91 2.716(3) 173.6 2_645
O3 H3A N4 0.80 2.03 2.812(3) 166.5 1_545
O3 H3B N5 0.80 2.04 2.835(3) 172.7 2_745
O4 H4A N2 0.86 1.96 2.818(4) 174.6 4_585
O4 H4B N3 0.88 1.97 2.845(4) 175.5 4_575
O9 H9A O8 0.85 2.45 3.166(9) 142.1 .

loop_
_geom_torsion_atom_site_label_1
_geom_torsion_atom_site_label_2
_geom_torsion_atom_site_label_3
_geom_torsion_atom_site_label_4
_geom_torsion
_geom_torsion_site_symmetry_1
_geom_torsion_site_symmetry_2
_geom_torsion_site_symmetry_3
_geom_torsion_site_symmetry_4
_geom_torsion_publ_flag
O7 Tm1 O5 C7 5.8(3) . . . . ?
O8 Tm1 O5 C7 -136.1(3) . . . . ?
O1 Tm1 O5 C7 -104.6(3) . . . . ?
O6 Tm1 O5 C7 -50.2(3) . . . . ?
O2 Tm1 O5 C7 142.7(3) . . . . ?
O3 Tm1 O5 C7 116.9(3) . . . . ?
N1 Tm1 O5 C7 58.7(3) . . . . ?
O7 Tm1 O6 C8 55.1(3) . . . . ?
O8 Tm1 O6 C8 -93.0(3) . . . . ?
O1 Tm1 O6 C8 -21.2(3) . . . . ?
O2 Tm1 O6 C8 -145.6(3) . . . . ?
O5 Tm1 O6 C8 -168.6(3) . . . . ?
O3 Tm1 O6 C8 25.6(4) . . . . ?
N1 Tm1 O6 C8 123.8(3) . . . . ?
O8 Tm1 O7 C9 6.9(5) . . . . ?
O1 Tm1 O7 C9 36.3(4) . . . . ?
O6 Tm1 O7 C9 -48.6(4) . . . . ?
O2 Tm1 O7 C9 147.8(4) . . . . ?
O5 Tm1 O7 C9 -104.1(4) . . . . ?
O3 Tm1 O7 C9 114.1(5) . . . . ?
N1 Tm1 O7 C9 -156.7(5) . . . . ?
O7 Tm1 O8 C10 -167.2(3) . . . . ?
O1 Tm1 O8 C10 162.7(4) . . . . ?
O6 Tm1 O8 C10 -113.7(3) . . . . ?
O2 Tm1 O8 C10 39.5(3) . . . . ?
O5 Tm1 O8 C10 -38.6(3) . . . . ?
O3 Tm1 O8 C10 99.9(3) . . . . ?
N1 Tm1 O8 C10 -14.3(4) . . . . ?
O7 Tm1 N1 C1 84.9(8) . . . . ?
O8 Tm1 N1 C1 -77.5(9) . . . . ?
O1 Tm1 N1 C1 107.5(8) . . . . ?
O6 Tm1 N1 C1 15.2(8) . . . . ?
O2 Tm1 N1 C1 -130.6(8) . . . . ?
O5 Tm1 N1 C1 -53.1(8) . . . . ?
O3 Tm1 N1 C1 159.9(8) . . . . ?
Tm1 N1 C1 Fe1 -46(4) . . . . ?
C2 Fe1 C1 N1 -31(5) . . . . ?
C5 Fe1 C1 N1 -65(4) . . . . ?
C6 Fe1 C1 N1 118(4) . . . . ?
C3 Fe1 C1 N1 -153(4) . . . . ?
C4 Fe1 C1 N1 29(4) . . . . ?
C1 Fe1 C2 N2 -25(7) . . . . ?
C5 Fe1 C2 N2 9(6) . . . . ?
C6 Fe1 C2 N2 -174(100) . . . . ?
C3 Fe1 C2 N2 98(6) . . . . ?
C4 Fe1 C2 N2 -85(6) . . . . ?
C1 Fe1 C3 N3 178(100) . . . . ?
C2 Fe1 C3 N3 1(16) . . . . ?
C5 Fe1 C3 N3 90(16) . . . . ?
C6 Fe1 C3 N3 -92(16) . . . . ?
C4 Fe1 C3 N3 -90(16) . . . . ?
C1 Fe1 C4 N4 82(8) . . . . ?
C2 Fe1 C4 N4 -101(8) . . . . ?
C5 Fe1 C4 N4 170(8) . . . . ?
C6 Fe1 C4 N4 -8(8) . . . . ?
C3 Fe1 C4 N4 -10(9) . . . . ?
C1 Fe1 C5 N5 -70(12) . . . . ?
C2 Fe1 C5 N5 112(12) . . . . ?
C6 Fe1 C5 N5 -18(13) . . . . ?
C3 Fe1 C5 N5 22(12) . . . . ?
C4 Fe1 C5 N5 -158(12) . . . . ?
C1 Fe1 C6 N6 49(11) . . . . ?
C2 Fe1 C6 N6 -133(11) . . . . ?
C5 Fe1 C6 N6 -3(12) . . . . ?
C3 Fe1 C6 N6 -43(11) . . . . ?
C4 Fe1 C6 N6 137(11) . . . . ?
Tm1 O5 C7 N7 -173.6(2) . . . . ?
C12 N7 C7 O5 4.6(5) . . . . ?
C11 N7 C7 O5 -177.7(3) . . . . ?
Tm1 O6 C8 N8 -157.5(3) . . . . ?
C14 N8 C8 O6 -0.6(6) . . . . ?
C13 N8 C8 O6 178.3(4) . . . . ?
Tm1 O7 C9 N9 115.4(4) . . . . ?
C15 N9 C9 O7 0.0(5) . . . . ?
C16 N9 C9 O7 -179.0(3) . . . . ?
Tm1 O8 C10 N10 167.5(3) . . . . ?
C17 N10 C10 O8 -3.4(7) . . . . ?
C18 N10 C10 O8 178.4(5) . . . . ?
